data_7108429
loop_
_publ_author_name
'Chenjie Zhu'
'Akira Yoshimura'
'Pavlo Solntsev'
'Lei Ji'
'Yunyang Wei'
'Victor N. Nemykin'
'Viktor V. Zhdankin'

_publ_section_title
;
 New highly soluble dimedone-derived iodonium ylides: preparation, X-ray
 structure, and reaction with carbodiimide leading to oxazole derivatives
;
_journal_name_full Chem.Commun.
_journal_page_first 10108
_journal_paper_doi 10.1039/c2cc35708a
_journal_volume 48
_journal_year 2012
_chemical_formula_moiety 'C21 H32 N2 O2'
_chemical_formula_sum 'C21 H32 N2 O2'
_chemical_formula_weight 344.50
_space_group_IT_number 14
_symmetry_cell_setting monoclinic
_symmetry_space_group_name_Hall '-P 2ybc'
_symmetry_space_group_name_H-M 'P 1 21/c 1'
_atom_sites_solution_hydrogens geom
_atom_sites_solution_primary direct
_cell_angle_alpha 90
_cell_angle_beta 91.198(6)
_cell_angle_gamma 90
_cell_formula_units_Z 4
_cell_length_a 9.32650(10)
_cell_length_b 5.97390(10)
_cell_length_c 34.571(3)
_cell_measurement_reflns_used 3567
_cell_measurement_temperature 123
_cell_measurement_theta_max 70
_cell_measurement_theta_min 2
_cell_volume 1925.72(17)
_computing_cell_refinement 'CrystalClear 2.0'
_computing_data_collection 'CrystalClear 2.0'
_computing_data_reduction 'CrystalStructure 4.0'
_computing_molecular_graphics 'CAMERON (Watkin et al., 1996)'
_computing_publication_material 'CRYSTALS (Betteridge et al., 2003)'
_computing_structure_refinement 'CRYSTALS (Betteridge et al., 2003)'
_computing_structure_solution 'SHELXS 86 (Sheldrick, 1986)'
_diffrn_ambient_temperature 123
_diffrn_measured_fraction_theta_full 0.995
_diffrn_measured_fraction_theta_max 0.936
_diffrn_measurement_device 'Rigaku RAPID II'
_diffrn_measurement_device_type 'Image Plate'
_diffrn_measurement_method \w
_diffrn_radiation_monochromator graphite
_diffrn_radiation_type 'Cu K\a'
_diffrn_radiation_wavelength 1.54187
_diffrn_reflns_av_R_equivalents 0.025
_diffrn_reflns_limit_h_max 11
_diffrn_reflns_limit_h_min -11
_diffrn_reflns_limit_k_max 7
_diffrn_reflns_limit_k_min -7
_diffrn_reflns_limit_l_max 37
_diffrn_reflns_limit_l_min -38
_diffrn_reflns_number 22422
_diffrn_reflns_theta_full 72.0
_diffrn_reflns_theta_max 72.202
_diffrn_reflns_theta_min 2.557
_diffrn_standards_decay_% 0.00
_diffrn_standards_interval_time 1
_diffrn_standards_number 3567
_exptl_absorpt_coefficient_mu 0.595
_exptl_absorpt_correction_T_max 0.94
_exptl_absorpt_correction_T_min 0.78
_exptl_absorpt_correction_type multi-scan
_exptl_absorpt_process_details 'DENZO/SCALEPACK (Otwinowski & Minor, 1997)'
_exptl_crystal_colour colorless
_exptl_crystal_density_diffrn 1.188
_exptl_crystal_density_method 'not measured'
_exptl_crystal_description needle
_exptl_crystal_F_000 752
_exptl_crystal_size_max 0.430
_exptl_crystal_size_mid 0.130
_exptl_crystal_size_min 0.110
_refine_diff_density_max 0.26
_refine_diff_density_min -0.21
_refine_ls_extinction_method None
_refine_ls_goodness_of_fit_ref 0.9681
_refine_ls_hydrogen_treatment none
_refine_ls_matrix_type full
_refine_ls_number_parameters 322
_refine_ls_number_reflns 3309
_refine_ls_number_restraints 110
_refine_ls_R_factor_all 0.0509
_refine_ls_R_factor_gt 0.0426
_refine_ls_shift/su_max 0.0003927
_refine_ls_shift/su_mean 0.0000318
_refine_ls_structure_factor_coef Fsqd
_refine_ls_weighting_details
;
Method, part 1, Chebychev polynomial, (Watkin, 1994, Prince, 1982)
[weight] = 1.0/[A~0~*T~0~(x)+A~1~*T~1~(x) ... +A~n-1~]*T~n-1~(x)]
where A~i~ are the Chebychev coefficients listed below and x= Fcalc/Fmax
Method = Robust Weighting (Prince, 1982)
W = [weight] * [1-(deltaF/6*sigmaF)^2^]^2^
A~i~ are:
11.5 14.8 3.74
;
_refine_ls_weighting_scheme calc
_refine_ls_wR_factor_all 0.0727
_refine_ls_wR_factor_gt 0.0632
_refine_ls_wR_factor_ref 0.0727
_reflns_limit_h_max 11
_reflns_limit_h_min -11
_reflns_limit_k_max 7
_reflns_limit_k_min 0
_reflns_limit_l_max 38
_reflns_limit_l_min 0
_reflns_number_gt 2697
_reflns_number_total 3567
_reflns_threshold_expression I>2.0\s(I)
_oxford_diffrn_Wilson_B_factor 0.00
_oxford_diffrn_Wilson_scale 0.00
_oxford_refine_ls_r_factor_ref 0.0509
_oxford_refine_ls_scale 0.6274(9)
_oxford_reflns_number_all 3309
_oxford_reflns_threshold_expression_ref I>-10.0\s(I)
_cod_data_source_file c2cc35708a.txt
_cod_data_source_block 1
_cod_original_sg_symbol_H-M 'P 1 21/c 1 '
_cod_database_code 7108429

loop_
_symmetry_equiv_pos_as_xyz
x,y,z
-x,-y,-z
-x,y+1/2,-z+1/2
x,-y+1/2,z+1/2

loop_
_atom_site_label
_atom_site_type_symbol
_atom_site_fract_x
_atom_site_fract_y
_atom_site_fract_z
_atom_site_U_iso_or_equiv
_atom_site_occupancy
_atom_site_adp_type
_atom_site_refinement_flags_posn
O1 O 0.71543(11) 0.47286(19) 0.37591(3) 0.0293 1.0000 Uani .
O2 O 0.37301(12) 0.7425(2) 0.29024(3) 0.0334 1.0000 Uani .
N1 N 0.47851(14) 0.4966(2) 0.36384(4) 0.0302 1.0000 Uani D
N2 N 0.55807(15) 0.2901(2) 0.41889(4) 0.0333 1.0000 Uani D
C1 C 0.57897(16) 0.4081(3) 0.38963(5) 0.0292 1.0000 Uani .
C2 C 0.55156(16) 0.5966(3) 0.33338(5) 0.0264 1.0000 Uani .
C3 C 0.49978(17) 0.7036(3) 0.29806(5) 0.0286 1.0000 Uani D
C4 C 0.61838(18) 0.7546(3) 0.27018(5) 0.0297 1.0000 Uani D
C5 C 0.75856(17) 0.8419(3) 0.28904(5) 0.0295 1.0000 Uani D
C6 C 0.81428(17) 0.6709(3) 0.31941(5) 0.0298 1.0000 Uani D
C7 C 0.69320(17) 0.5838(3) 0.34168(5) 0.0273 1.0000 Uani D
C8 C 0.73090(19) 1.0675(3) 0.30833(5) 0.0345 1.0000 Uani D
C9 C 0.87119(19) 0.8712(3) 0.25793(5) 0.0376 1.0000 Uani D
C10 C 0.32623(16) 0.4276(3) 0.36248(5) 0.0305 1.0000 Uani D
C11 C 0.31079(18) 0.1798(3) 0.35245(5) 0.0354 1.0000 Uani D
C12 C 0.1526(2) 0.1136(4) 0.35051(6) 0.0424 1.0000 Uani D
C13 C 0.0781(2) 0.1700(4) 0.38786(6) 0.0466 1.0000 Uani D
C14 C 0.09404(19) 0.4172(4) 0.39762(6) 0.0454 1.0000 Uani D
C15 C 0.25166(19) 0.4869(3) 0.39990(5) 0.0370 1.0000 Uani D
C16 C 0.68014(17) 0.2011(3) 0.44134(5) 0.0295 1.0000 Uani D
C17 C 0.6558(2) 0.2389(3) 0.48422(5) 0.0363 1.0000 Uani D
C18 C 0.7748(2) 0.1348(4) 0.50910(6) 0.0435 1.0000 Uani D
C19 C 0.7919(2) -0.1137(3) 0.50054(5) 0.0396 1.0000 Uani D
C20 C 0.81552(19) -0.1549(3) 0.45783(5) 0.0364 1.0000 Uani D
C21 C 0.6956(2) -0.0496(3) 0.43301(5) 0.0354 1.0000 Uani D
H42 H 0.5828(15) 0.865(2) 0.2515(4) 0.0296 1.0000 Uiso D
H41 H 0.6377(16) 0.620(3) 0.2557(4) 0.0420 1.0000 Uiso D
H62 H 0.8867(15) 0.742(2) 0.3364(4) 0.0316 1.0000 Uiso D
H61 H 0.8592(15) 0.546(2) 0.3067(4) 0.0249 1.0000 Uiso D
H83 H 0.8221(16) 1.123(3) 0.3191(5) 0.0489 1.0000 Uiso D
H81 H 0.6593(17) 1.051(3) 0.3294(4) 0.0475 1.0000 Uiso D
H82 H 0.6946(18) 1.174(3) 0.2886(5) 0.0491 1.0000 Uiso D
H91 H 0.8819(18) 0.732(3) 0.2437(5) 0.0542 1.0000 Uiso D
H93 H 0.9648(16) 0.910(3) 0.2703(5) 0.0511 1.0000 Uiso D
H92 H 0.8397(18) 0.988(3) 0.2397(5) 0.0554 1.0000 Uiso D
H101 H 0.2794(15) 0.519(2) 0.3417(4) 0.0265 1.0000 Uiso D
H111 H 0.3612(16) 0.089(3) 0.3728(4) 0.0367 1.0000 Uiso D
H112 H 0.3544(16) 0.145(3) 0.3276(4) 0.0380 1.0000 Uiso D
H121 H 0.1458(17) -0.044(3) 0.3436(5) 0.0498 1.0000 Uiso D
H122 H 0.1042(17) 0.198(3) 0.3296(4) 0.0477 1.0000 Uiso D
H131 H 0.1218(18) 0.082(3) 0.4086(4) 0.0508 1.0000 Uiso D
H132 H -0.0220(16) 0.132(3) 0.3852(5) 0.0529 1.0000 Uiso D
H141 H 0.0473(17) 0.448(3) 0.4222(4) 0.0495 1.0000 Uiso D
H142 H 0.0455(17) 0.503(3) 0.3772(5) 0.0483 1.0000 Uiso D
H151 H 0.3003(16) 0.408(3) 0.4220(4) 0.0426 1.0000 Uiso D
H152 H 0.2606(16) 0.645(2) 0.4046(4) 0.0365 1.0000 Uiso D
H161 H 0.7694(14) 0.280(2) 0.4349(4) 0.0253 1.0000 Uiso D
H172 H 0.6511(16) 0.394(2) 0.4896(4) 0.0380 1.0000 Uiso D
H171 H 0.5654(15) 0.173(3) 0.4916(4) 0.0408 1.0000 Uiso D
H182 H 0.7532(17) 0.155(3) 0.5358(4) 0.0474 1.0000 Uiso D
H181 H 0.8620(16) 0.213(3) 0.5044(5) 0.0482 1.0000 Uiso D
H192 H 0.8718(16) -0.178(3) 0.5158(4) 0.0390 1.0000 Uiso D
H191 H 0.7072(16) -0.195(3) 0.5083(5) 0.0410 1.0000 Uiso D
H202 H 0.9084(15) -0.091(3) 0.4513(4) 0.0414 1.0000 Uiso D
H201 H 0.8214(16) -0.315(2) 0.4521(4) 0.0337 1.0000 Uiso D
H212 H 0.6024(15) -0.124(3) 0.4384(4) 0.0355 1.0000 Uiso D
H211 H 0.7149(16) -0.067(3) 0.4052(4) 0.0395 1.0000 Uiso D

loop_
_atom_site_aniso_label
_atom_site_aniso_U_11
_atom_site_aniso_U_22
_atom_site_aniso_U_33
_atom_site_aniso_U_23
_atom_site_aniso_U_13
_atom_site_aniso_U_12
O1 0.0295(5) 0.0287(6) 0.0296(7) 0.0038(5) -0.0028(4) -0.0015(5)
O2 0.0314(6) 0.0346(6) 0.0338(7) 0.0022(5) -0.0063(5) 0.0009(5)
N1 0.0277(6) 0.0324(7) 0.0303(8) 0.0051(6) -0.0041(5) -0.0027(6)
N2 0.0310(7) 0.0362(8) 0.0327(8) 0.0088(6) -0.0034(6) -0.0021(6)
C1 0.0257(8) 0.0273(8) 0.0346(10) 0.0016(7) -0.0009(6) -0.0015(6)
C2 0.0308(8) 0.0227(8) 0.0258(9) -0.0015(6) 0.0000(6) 0.0005(6)
C3 0.0339(8) 0.0224(8) 0.0293(9) -0.0040(6) -0.0041(7) -0.0001(6)
C4 0.0354(8) 0.0274(8) 0.0264(10) -0.0004(7) -0.0021(7) 0.0009(7)
C5 0.0334(8) 0.0243(8) 0.0307(10) 0.0004(6) -0.0004(7) -0.0006(7)
C6 0.0303(8) 0.0269(8) 0.0321(10) 0.0022(7) -0.0016(7) -0.0002(7)
C7 0.0323(8) 0.0218(8) 0.0277(9) 0.0009(6) -0.0037(6) 0.0004(6)
C8 0.0395(9) 0.0264(9) 0.0374(11) 0.0002(7) -0.0018(8) -0.0023(7)
C9 0.0385(9) 0.0378(10) 0.0365(11) 0.0068(8) 0.0044(8) 0.0005(8)
C10 0.0246(8) 0.0342(9) 0.0326(10) 0.0021(7) -0.0016(7) 0.0016(7)
C11 0.0327(9) 0.0386(10) 0.0348(11) -0.0063(8) 0.0017(7) -0.0036(7)
C12 0.0376(10) 0.0504(12) 0.0392(12) 0.0029(9) -0.0017(8) -0.0131(9)
C13 0.0292(9) 0.0695(14) 0.0411(12) 0.0151(10) -0.0002(8) -0.0088(9)
C14 0.0320(9) 0.0676(14) 0.0369(12) 0.0093(9) 0.0048(8) 0.0116(9)
C15 0.0380(9) 0.0411(10) 0.0320(10) -0.0035(8) 0.0012(7) 0.0065(8)
C16 0.0279(8) 0.0324(9) 0.0281(9) 0.0043(7) -0.0014(6) -0.0023(7)
C17 0.0414(9) 0.0319(9) 0.0357(11) -0.0017(7) 0.0003(8) 0.0025(8)
C18 0.0512(11) 0.0490(11) 0.0299(11) -0.0029(8) -0.0066(8) 0.0076(9)
C19 0.0379(10) 0.0463(11) 0.0346(11) 0.0110(8) -0.0015(8) 0.0074(8)
C20 0.0384(9) 0.0333(9) 0.0374(11) 0.0011(8) -0.0004(7) 0.0052(8)
C21 0.0405(9) 0.0353(9) 0.0303(10) -0.0008(7) -0.0024(7) -0.0004(8)

loop_
_atom_type_symbol
_atom_type_scat_dispersion_real
_atom_type_scat_dispersion_imag
_atom_type_scat_Cromer_Mann_a1
_atom_type_scat_Cromer_Mann_b1
_atom_type_scat_Cromer_Mann_a2
_atom_type_scat_Cromer_Mann_b2
_atom_type_scat_Cromer_Mann_a3
_atom_type_scat_Cromer_Mann_b3
_atom_type_scat_Cromer_Mann_a4
_atom_type_scat_Cromer_Mann_b4
_atom_type_scat_Cromer_Mann_c
_atom_type_scat_source
C 0.0181 0.0091 2.3100 20.8439 1.0200 10.2075 1.5886 0.5687 0.8650 51.6512 0.2156 'International Tables Vol C 4.2.6.8 and 6.1.1.4'
H 0.0000 0.0000 0.4930 10.5109 0.3229 26.1257 0.1402 3.1424 0.0408 57.7998 0.0030 'International Tables Vol C 4.2.6.8 and 6.1.1.4'
N 0.0311 0.0180 12.2126 0.0057 3.1322 9.8933 2.0125 28.9975 1.1663 0.5826 -11.5290 'International Tables Vol C 4.2.6.8 and 6.1.1.4'
O 0.0492 0.0322 3.0485 13.2771 2.2868 5.7011 1.5463 0.3239 0.8670 32.9089 0.2508 'International Tables Vol C 4.2.6.8 and 6.1.1.4'

loop_
_geom_angle_atom_site_label_1
_geom_angle_atom_site_label_2
_geom_angle_atom_site_label_3
_geom_angle
_geom_angle_publ_flag
C1 O1 C7 107.46(12) yes
C1 N1 C2 108.30(13) yes
C1 N1 C10 123.39(14) yes
C2 N1 C10 125.27(13) yes
C1 N2 C16 120.02(14) yes
O1 C1 N1 106.23(13) yes
O1 C1 N2 125.37(14) yes
N1 C1 N2 128.38(15) yes
N1 C2 C3 131.44(14) yes
N1 C2 C7 107.80(14) yes
C3 C2 C7 120.76(15) yes
C2 C3 O2 124.73(15) yes
C2 C3 C4 112.93(13) yes
O2 C3 C4 122.29(15) yes
C3 C4 C5 115.09(13) yes
C3 C4 H42 108.3(8) no
C5 C4 H42 109.0(9) no
C3 C4 H41 108.0(9) no
C5 C4 H41 109.6(9) no
H42 C4 H41 106.4(12) no
C4 C5 C6 109.52(13) yes
C4 C5 C8 109.50(13) yes
C6 C5 C8 110.09(14) yes
C4 C5 C9 109.31(14) yes
C6 C5 C9 109.08(14) yes
C8 C5 C9 109.31(14) yes
C5 C6 C7 109.72(13) yes
C5 C6 H62 109.6(9) no
C7 C6 H62 111.4(9) no
C5 C6 H61 110.2(9) no
C7 C6 H61 108.0(8) no
H62 C6 H61 107.9(11) no
C6 C7 O1 121.24(13) yes
C6 C7 C2 128.77(15) yes
O1 C7 C2 109.99(14) yes
C5 C8 H83 108.1(10) no
C5 C8 H81 110.6(10) no
H83 C8 H81 110.1(12) no
C5 C8 H82 108.8(10) no
H83 C8 H82 109.2(12) no
H81 C8 H82 110.0(12) no
C5 C9 H91 109.7(10) no
C5 C9 H93 109.5(10) no
H91 C9 H93 108.6(12) no
C5 C9 H92 109.5(10) no
H91 C9 H92 108.4(12) no
H93 C9 H92 111.1(12) no
N1 C10 C11 111.32(14) yes
N1 C10 C15 111.32(14) yes
C11 C10 C15 112.08(15) yes
N1 C10 H101 106.1(8) no
C11 C10 H101 109.1(8) no
C15 C10 H101 106.6(8) no
C10 C11 C12 110.33(15) yes
C10 C11 H111 109.0(9) no
C12 C11 H111 109.4(9) no
C10 C11 H112 111.5(9) no
C12 C11 H112 108.9(9) no
H111 C11 H112 107.8(12) no
C11 C12 C13 111.34(16) yes
C11 C12 H121 108.6(10) no
C13 C12 H121 113.4(10) no
C11 C12 H122 109.1(10) no
C13 C12 H122 107.6(10) no
H121 C12 H122 106.7(12) no
C12 C13 C14 111.11(16) yes
C12 C13 H131 108.4(10) no
C14 C13 H131 108.8(10) no
C12 C13 H132 109.1(10) no
C14 C13 H132 109.8(10) no
H131 C13 H132 109.5(12) no
C13 C14 C15 111.42(16) yes
C13 C14 H141 109.4(10) no
C15 C14 H141 110.4(10) no
C13 C14 H142 108.0(10) no
C15 C14 H142 108.9(10) no
H141 C14 H142 108.6(12) no
C14 C15 C10 110.40(15) yes
C14 C15 H151 109.3(9) no
C10 C15 H151 109.4(9) no
C14 C15 H152 110.9(9) no
C10 C15 H152 109.4(9) no
H151 C15 H152 107.4(12) no
N2 C16 C17 109.40(14) yes
N2 C16 C21 109.28(14) yes
C17 C16 C21 110.18(14) yes
N2 C16 H161 111.0(8) no
C17 C16 H161 107.1(8) no
C21 C16 H161 109.9(8) no
C16 C17 C18 111.57(15) yes
C16 C17 H172 110.2(9) no
C18 C17 H172 109.0(9) no
C16 C17 H171 110.0(9) no
C18 C17 H171 108.2(9) no
H172 C17 H171 107.8(12) no
C17 C18 C19 111.53(16) yes
C17 C18 H182 109.1(10) no
C19 C18 H182 109.6(10) no
C17 C18 H181 108.4(10) no
C19 C18 H181 110.5(10) no
H182 C18 H181 107.6(12) no
C18 C19 C20 111.42(15) yes
C18 C19 H192 111.0(9) no
C20 C19 H192 109.6(9) no
C18 C19 H191 110.2(10) no
C20 C19 H191 108.8(10) no
H192 C19 H191 105.7(12) no
C19 C20 C21 111.09(15) yes
C19 C20 H202 108.0(9) no
C21 C20 H202 110.4(9) no
C19 C20 H201 111.5(9) no
C21 C20 H201 109.3(9) no
H202 C20 H201 106.4(12) no
C16 C21 C20 111.51(15) yes
C16 C21 H212 108.5(9) no
C20 C21 H212 109.9(9) no
C16 C21 H211 107.8(9) no
C20 C21 H211 110.9(9) no
H212 C21 H211 108.1(11) no

loop_
_geom_bond_atom_site_label_1
_geom_bond_atom_site_label_2
_geom_bond_distance
_geom_bond_publ_flag
O1 C1 1.4213(18) yes
O1 C7 1.3682(19) yes
O2 C3 1.2295(19) yes
N1 C1 1.385(2) yes
N1 C2 1.400(2) yes
N1 C10 1.4787(19) yes
N2 C1 1.252(2) yes
N2 C16 1.464(2) yes
C2 C3 1.452(2) yes
C2 C7 1.348(2) yes
C3 C4 1.513(2) yes
C4 C5 1.540(2) yes
C4 H42 0.977(13) no
C4 H41 0.967(14) no
C5 C6 1.547(2) yes
C5 C8 1.528(2) yes
C5 C9 1.529(2) yes
C6 C7 1.475(2) yes
C6 H62 0.984(13) no
C6 H61 0.965(13) no
C8 H83 0.979(14) no
C8 H81 1.003(14) no
C8 H82 0.987(15) no
C9 H91 0.971(15) no
C9 H93 0.992(14) no
C9 H92 0.982(15) no
C10 C11 1.527(2) yes
C10 C15 1.523(2) yes
C10 H101 0.996(13) no
C11 C12 1.528(2) yes
C11 H111 0.996(14) no
C11 H112 0.982(14) no
C12 C13 1.517(3) yes
C12 H121 0.976(15) no
C12 H122 0.983(14) no
C13 C14 1.522(3) yes
C13 H131 0.970(14) no
C13 H132 0.963(14) no
C14 C15 1.528(3) yes
C14 H141 0.980(14) no
C14 H142 0.976(14) no
C15 H151 1.000(14) no
C15 H152 0.959(14) no
C16 C17 1.522(2) yes
C16 C21 1.532(2) yes
C16 H161 0.985(13) no
C17 C18 1.523(3) yes
C17 H172 0.946(14) no
C17 H171 0.970(14) no
C18 C19 1.523(3) yes
C18 H182 0.955(14) no
C18 H181 0.956(14) no
C19 C20 1.517(3) yes
C19 H192 0.982(14) no
C19 H191 0.970(14) no
C20 C21 1.531(2) yes
C20 H202 0.978(14) no
C20 H201 0.980(14) no
C21 H212 0.998(13) no
C21 H211 0.989(14) no

loop_
_geom_hbond_atom_site_label_D
_geom_hbond_atom_site_label_H
_geom_hbond_atom_site_label_A
_geom_hbond_angle_DHA
_geom_hbond_distance_DH
_geom_hbond_distance_HA
_geom_hbond_distance_DA
_geom_hbond_publ_flag
C10 H101 O2 132.7(11) 0.996(13) 2.403(14) 3.164(3) yes
C15 H151 N2 121.3(11) 1.000(14) 2.509(15) 3.147(3) yes
